data_4076103
loop_
_publ_author_name
'Thewissen, Simone'
'Reijnders, Maike D. M.'
'Smits, Jan M. M.'
'de Bruin, Bas'

_publ_contact_author
;
        Dr. P.H.M. Budzelaar
        Metal-Organic Chemistry
        University of Nijmegen
        Toernooiveld 1
        6525 ED  Nijmegen
        The Netherlands
;
_publ_section_title
;
 Instability of Square Planar N3-Ligand Iridium(I) Ethene Complexes
;
_journal_issue 24
_journal_name_full Organometallics
_journal_page_first 5964
_journal_paper_doi 10.1021/om050594k
_journal_volume 24
_journal_year 2005
_chemical_formula_sum 'C32 H40 F12 Ir2 N8 P2'
_chemical_formula_weight 1211.06
_chemical_name_systematic
;
 ?
;
_space_group_IT_number 142
_symmetry_cell_setting tetragonal
_symmetry_space_group_name_Hall '-I 4bd 2c'
_symmetry_space_group_name_H-M 'I 41/a c d :2'
_atom_sites_solution_hydrogens geom
_atom_sites_solution_primary direct
_atom_sites_solution_secondary difmap
_audit_creation_date 2004-06-23
_audit_creation_method 'SHELXL, adapted and expanded'
_cell_angle_alpha 90.00
_cell_angle_beta 90.00
_cell_angle_gamma 90.00
_cell_formula_units_Z 16
_cell_length_a 21.8924(7)
_cell_length_b 21.8924(7)
_cell_length_c 32.8309(8)
_cell_measurement_reflns_used 12483
_cell_measurement_temperature 150(2)
_cell_measurement_theta_max 25.120
_cell_measurement_theta_min 1.810
_cell_volume 15735.1(8)
_computing_data_collection
;
Nonius "Collect" program suite (Nonius, 1999)
;
_computing_data_reduction
;
Nonius "EvalCCD" program suite (Duisenberg, 1998)
;
_computing_molecular_graphics
;
PLATON (Spek, 2003)
;
_computing_structure_refinement 'SHELXL-97 (Sheldrick, 1997)'
_computing_structure_solution
;
DIRDIF (Beurskens et al., 1996),
PATTY (Beurskens et al., 1987)
;
_diffrn_ambient_temperature 150(2)
_diffrn_detector_area_resol_mean 18.4
_diffrn_measurement_device 'Nonius KappaCCD'
_diffrn_measurement_method 'area detector \f and \w scan'
_diffrn_radiation_monochromator graphite
_diffrn_radiation_source 'fine-focus sealed tube'
_diffrn_radiation_type MoK\a
_diffrn_radiation_wavelength 0.71073
_diffrn_reflns_av_R_equivalents 0.0563
_diffrn_reflns_av_sigmaI/netI 0.0460
_diffrn_reflns_limit_h_max 22
_diffrn_reflns_limit_h_min -25
_diffrn_reflns_limit_k_max 26
_diffrn_reflns_limit_k_min -26
_diffrn_reflns_limit_l_max 39
_diffrn_reflns_limit_l_min -38
_diffrn_reflns_number 12483
_diffrn_reflns_theta_full 25.12
_diffrn_reflns_theta_max 25.12
_diffrn_reflns_theta_min 1.81
_diffrn_standards_decay_% 0.000
_diffrn_standards_interval_time 0
_diffrn_standards_number 0
_exptl_absorpt_coefficient_mu 6.934
_exptl_absorpt_correction_T_max 1.000
_exptl_absorpt_correction_T_min 1.000
_exptl_absorpt_correction_type multi-scan
_exptl_absorpt_process_details 'SADABS multiscan (Sheldrick, 1996)'
_exptl_crystal_colour 'light yellow-green'
_exptl_crystal_density_diffrn 2.045
_exptl_crystal_density_method 'not measured'
_exptl_crystal_description 'rough fragment'
_exptl_crystal_F_000 9280
_exptl_crystal_size_max 0.62
_exptl_crystal_size_mid 0.50
_exptl_crystal_size_min 0.39
_refine_diff_density_max 2.222
_refine_diff_density_min -1.219
_refine_diff_density_rms 0.188
_refine_ls_extinction_method none
_refine_ls_goodness_of_fit_all 1.029
_refine_ls_goodness_of_fit_ref 1.029
_refine_ls_hydrogen_treatment mixed
_refine_ls_matrix_type full
_refine_ls_number_parameters 259
_refine_ls_number_reflns 2952
_refine_ls_number_restraints 2
_refine_ls_restrained_S_all 1.034
_refine_ls_R_factor_all 0.0585
_refine_ls_R_factor_gt 0.0436
_refine_ls_R_factor_obs 0.0436
_refine_ls_shift/esd_max 0.000
_refine_ls_shift/esd_mean 0.000
_refine_ls_shift/su_max 0.000
_refine_ls_shift/su_mean 0.000
_refine_ls_structure_factor_coef Fsqd
_refine_ls_weighting_details
;
w=1/[\s^2^(Fo^2^)+(0.0596P)^2^+299.6759P] where P=(Fo^2^+2Fc^2^)/3
;
_refine_ls_weighting_scheme calc
_refine_ls_wR_factor_all 0.1142
_refine_ls_wR_factor_gt 0.1066
_refine_ls_wR_factor_obs 0.1066
_refine_ls_wR_factor_ref 0.1142
_reflns_number_gt 2406
_reflns_number_observed 2406
_reflns_number_total 2952
_reflns_observed_criterion >2sigma(I)
_reflns_threshold_expression >2sigma(I)
_cod_data_source_file om050594ksi20050714_114233.cif
_cod_data_source_block MAIK2A
_cod_depositor_comments
;
The following automatic conversions were performed:
'_publ_contact_autor' tag replaced with '_publ_contact_author'.

Automatic conversion script
Id: cif_correct_tags 1440 2010-10-19 06:21:57Z saulius 

The following automatic conversions were performed:

'_geom_bond_publ_flag' value 'Y' changed to 'y' according to
/home/saulius/struct/CIF-dictionaries/cif_core.dic dictionary named
'cif_core.dic' version 2.4.1 from 2010-06-29 (45
times).

'_geom_angle_publ_flag' value 'Y' changed to 'y' according
to /home/saulius/struct/CIF-dictionaries/cif_core.dic dictionary
named 'cif_core.dic' version 2.4.1 from 2010-06-29 (90 times).

Automatic conversion script
Id: cif_fix_values 1715 2011-07-08 13:25:40Z adriana 
;
_cod_original_sg_symbol_H-M 'I 41/a c d'
_cod_database_code 4076103

loop_
_symmetry_equiv_pos_as_xyz
'x, y, z'
'-y+1/4, x+3/4, z+1/4'
'-x+1/2, -y, z+1/2'
'y+1/4, -x+1/4, z+3/4'
'-x, y, z+1/2'
'y+3/4, x+3/4, z+3/4'
'x+1/2, -y, z'
'-y+3/4, -x+1/4, z+1/4'
'x+1/2, y+1/2, z+1/2'
'-y+3/4, x+5/4, z+3/4'
'-x+1, -y+1/2, z+1'
'y+3/4, -x+3/4, z+5/4'
'-x+1/2, y+1/2, z+1'
'y+5/4, x+5/4, z+5/4'
'x+1, -y+1/2, z+1/2'
'-y+5/4, -x+3/4, z+3/4'
'-x, -y, -z'
'y-1/4, -x-3/4, -z-1/4'
'x-1/2, y, -z-1/2'
'-y-1/4, x-1/4, -z-3/4'
'x, -y, -z-1/2'
'-y-3/4, -x-3/4, -z-3/4'
'-x-1/2, y, -z'
'y-3/4, x-1/4, -z-1/4'
'-x+1/2, -y+1/2, -z+1/2'
'y+1/4, -x-1/4, -z+1/4'
'x, y+1/2, -z'
'-y+1/4, x+1/4, -z-1/4'
'x+1/2, -y+1/2, -z'
'-y-1/4, -x-1/4, -z-1/4'
'-x, y+1/2, -z+1/2'
'y-1/4, x+1/4, -z+1/4'

loop_
_atom_site_label
_atom_site_type_symbol
_atom_site_fract_x
_atom_site_fract_y
_atom_site_fract_z
_atom_site_U_iso_or_equiv
_atom_site_adp_type
_atom_site_occupancy
_atom_site_calc_flag
_atom_site_refinement_flags
_atom_site_disorder_assembly
_atom_site_disorder_group
Ir1 Ir 0.209958(16) 0.187754(17) 0.240112(11) 0.02138(17) Uani 1 d . . .
N1 N 0.2243(3) 0.2021(4) 0.1797(2) 0.0239(18) Uani 1 d . . .
N2 N 0.2198(3) 0.1636(4) 0.2988(2) 0.0273(19) Uani 1 d . . .
N3 N 0.2995(3) 0.2117(4) 0.2448(2) 0.0243(18) Uani 1 d . . .
N4 N 0.1190(4) 0.1744(4) 0.2386(2) 0.0259(18) Uani 1 d . . .
C1 C 0.0671(5) 0.1697(4) 0.2415(3) 0.027(2) Uani 1 d . . .
C2 C 0.0010(5) 0.1639(6) 0.2454(3) 0.045(3) Uani 1 d . . .
H2A H -0.0190 0.1885 0.2243 0.068 Uiso 1 calc R . .
H2B H -0.0117 0.1783 0.2723 0.068 Uiso 1 calc R . .
H2C H -0.0107 0.1210 0.2421 0.068 Uiso 1 calc R . .
C3 C 0.2255(5) 0.0945(5) 0.2271(3) 0.036(3) Uani 1 d . . .
H3A H 0.2644 0.0919 0.2118 0.043 Uiso 1 calc R A 1
H3B H 0.2320 0.0734 0.2534 0.043 Uiso 1 calc R A 1
C4A C 0.1795(12) 0.0591(9) 0.2041(8) 0.044(8) Uiso 0.60(5) d P B 1
H4A H 0.1436 0.0523 0.2213 0.065 Uiso 0.60(5) calc PR B 1
H4B H 0.1970 0.0196 0.1961 0.065 Uiso 0.60(5) calc PR B 1
H4C H 0.1676 0.0818 0.1797 0.065 Uiso 0.60(5) calc PR B 1
C4B C 0.209(2) 0.0677(16) 0.1883(13) 0.055(13) Uiso 0.40(5) d P B 2
H4D H 0.1671 0.0781 0.1816 0.082 Uiso 0.40(5) calc PR B 2
H4E H 0.2137 0.0232 0.1899 0.082 Uiso 0.40(5) calc PR B 2
H4F H 0.2367 0.0835 0.1671 0.082 Uiso 0.40(5) calc PR B 2
C11 C 0.3294(4) 0.1996(4) 0.2052(3) 0.027(2) Uani 1 d . . .
H11A H 0.3459 0.1575 0.2051 0.032 Uiso 1 calc R . .
H11B H 0.3640 0.2282 0.2015 0.032 Uiso 1 calc R . .
C12 C 0.2850(4) 0.2069(4) 0.1702(3) 0.027(2) Uani 1 d . . .
C13 C 0.3042(5) 0.2129(4) 0.1299(3) 0.032(2) Uani 1 d . . .
H13 H 0.3465 0.2155 0.1235 0.039 Uiso 1 calc R . .
C14 C 0.2607(5) 0.2150(5) 0.0996(3) 0.035(3) Uani 1 d . . .
H14 H 0.2724 0.2200 0.0720 0.042 Uiso 1 calc R . .
C15 C 0.2004(5) 0.2096(5) 0.1099(3) 0.032(2) Uani 1 d . . .
H15 H 0.1701 0.2095 0.0891 0.038 Uiso 1 calc R . .
C16 C 0.1834(5) 0.2045(4) 0.1498(3) 0.027(2) Uani 1 d . . .
H16 H 0.1412 0.2026 0.1564 0.032 Uiso 1 calc R . .
C21 C 0.3261(4) 0.1751(5) 0.2791(3) 0.032(2) Uani 1 d . . .
H21A H 0.3428 0.1364 0.2682 0.038 Uiso 1 calc R . .
H21B H 0.3602 0.1981 0.2915 0.038 Uiso 1 calc R . .
C22 C 0.2803(4) 0.1612(4) 0.3105(3) 0.028(2) Uani 1 d . . .
C23 C 0.2962(4) 0.1419(4) 0.3494(3) 0.031(2) Uani 1 d . . .
H23 H 0.3379 0.1413 0.3574 0.037 Uiso 1 calc R . .
C24 C 0.2512(5) 0.1236(5) 0.3765(3) 0.037(3) Uani 1 d . . .
H24 H 0.2619 0.1100 0.4031 0.045 Uiso 1 calc R . .
C25 C 0.1900(5) 0.1253(5) 0.3645(3) 0.039(3) Uani 1 d . . .
H25 H 0.1587 0.1131 0.3828 0.046 Uiso 1 calc R . .
C26 C 0.1758(5) 0.1450(5) 0.3258(3) 0.031(2) Uani 1 d . . .
H26 H 0.1342 0.1456 0.3175 0.037 Uiso 1 calc R . .
P1 P 0.91730(19) 0.0000 0.2500 0.0371(10) Uani 1 d S . .
F1 F 0.8458(5) 0.0000 0.2500 0.115(6) Uani 1 d S . .
F2 F 0.9896(4) 0.0000 0.2500 0.048(2) Uani 1 d S . .
F3 F 0.9176(3) 0.0538(2) 0.2830(2) 0.0465(16) Uani 1 d . . .
F4 F 0.9182(4) -0.0496(3) 0.2856(2) 0.065(2) Uani 1 d . . .
P2 P 1.0000 0.2500 0.3750 0.0315(12) Uani 1 d SD . .
F5 F 1.0000 0.2500 0.4183(5) 0.48(4) Uani 1 d SD . .
F6 F 0.9456(4) 0.2895(4) 0.3770(9) 0.254(12) Uani 1 d D . .
P3 P 1.0000 0.2500 0.1250 0.0409(15) Uani 1 d S . .
F7 F 0.9491(4) 0.1991(4) 0.1250 0.135(7) Uani 1 d S . .
F8 F 0.9622(6) 0.2855(4) 0.0929(3) 0.132(5) Uani 1 d . . .

loop_
_atom_site_aniso_label
_atom_site_aniso_U_11
_atom_site_aniso_U_22
_atom_site_aniso_U_33
_atom_site_aniso_U_23
_atom_site_aniso_U_13
_atom_site_aniso_U_12
Ir1 0.0152(2) 0.0279(3) 0.0210(2) 0.00191(15) -0.00362(15) 0.00244(14)
N1 0.019(4) 0.032(5) 0.020(4) -0.001(4) 0.000(3) 0.006(3)
N2 0.024(5) 0.031(5) 0.027(5) 0.007(4) -0.004(4) -0.002(3)
N3 0.009(4) 0.034(5) 0.030(5) -0.001(4) 0.000(3) 0.006(3)
N4 0.019(5) 0.030(5) 0.028(5) 0.003(4) -0.007(4) 0.000(3)
C1 0.032(6) 0.025(6) 0.023(5) -0.002(4) -0.005(5) -0.006(4)
C2 0.033(7) 0.057(8) 0.046(7) 0.006(6) -0.004(5) -0.016(5)
C3 0.038(6) 0.031(6) 0.039(6) 0.001(5) -0.001(5) 0.005(5)
C11 0.017(5) 0.036(6) 0.027(5) -0.001(4) 0.005(4) 0.013(4)
C12 0.025(6) 0.028(6) 0.029(6) -0.009(5) -0.001(4) 0.005(4)
C13 0.037(6) 0.034(6) 0.026(6) -0.003(5) 0.005(5) 0.000(4)
C14 0.045(7) 0.042(7) 0.019(5) 0.004(5) -0.003(5) -0.001(5)
C15 0.030(6) 0.040(6) 0.026(6) 0.001(5) -0.010(5) -0.002(4)
C16 0.026(5) 0.035(6) 0.020(5) -0.007(4) -0.004(4) 0.003(4)
C21 0.020(5) 0.035(6) 0.040(6) 0.005(5) -0.004(5) 0.007(4)
C22 0.025(6) 0.024(6) 0.037(6) 0.001(5) -0.002(5) 0.008(4)
C23 0.026(6) 0.033(6) 0.035(6) 0.003(5) -0.007(5) 0.008(4)
C24 0.052(7) 0.039(7) 0.021(5) 0.006(5) -0.005(5) 0.008(5)
C25 0.037(7) 0.040(7) 0.039(7) 0.003(5) 0.003(5) -0.007(5)
C26 0.027(6) 0.042(7) 0.024(5) 0.004(5) -0.001(5) -0.003(4)
P1 0.040(2) 0.023(2) 0.048(3) -0.0042(19) 0.000 0.000
F1 0.030(6) 0.068(8) 0.246(18) -0.072(10) 0.000 0.000
F2 0.036(5) 0.069(7) 0.039(5) -0.005(5) 0.000 0.000
F3 0.064(4) 0.023(3) 0.052(4) -0.012(3) 0.017(3) -0.007(3)
F4 0.115(6) 0.029(4) 0.050(5) 0.003(3) 0.032(4) -0.002(4)
P2 0.0280(18) 0.0280(18) 0.039(3) 0.000 0.000 0.000
F5 0.60(8) 0.78(10) 0.052(15) 0.000 0.000 0.22(9)
F6 0.043(5) 0.045(6) 0.67(4) 0.031(13) -0.032(12) 0.006(4)
P3 0.046(2) 0.046(2) 0.030(3) 0.000 0.000 0.019(3)
F7 0.072(6) 0.072(6) 0.26(2) 0.013(9) -0.013(9) -0.012(7)
F8 0.225(13) 0.069(6) 0.102(8) 0.002(5) -0.110(8) 0.034(6)

loop_
_atom_type_symbol
_atom_type_description
_atom_type_scat_dispersion_real
_atom_type_scat_dispersion_imag
_atom_type_scat_source
C C 0.0033 0.0016 'International Tables Vol C Tables 4.2.6.8 and 6.1.1.4'
H H 0.0000 0.0000 'International Tables Vol C Tables 4.2.6.8 and 6.1.1.4'
N N 0.0061 0.0033 'International Tables Vol C Tables 4.2.6.8 and 6.1.1.4'
Ir Ir -1.4442 7.9887 'International Tables Vol C Tables 4.2.6.8 and 6.1.1.4'
P P 0.1023 0.0942 'International Tables Vol C Tables 4.2.6.8 and 6.1.1.4'
F F 0.0171 0.0103 'International Tables Vol C Tables 4.2.6.8 and 6.1.1.4'

loop_
_geom_angle_atom_site_label_1
_geom_angle_atom_site_label_2
_geom_angle_atom_site_label_3
_geom_angle
_geom_angle_site_symmetry_1
_geom_angle_site_symmetry_3
_geom_angle_publ_flag
N2 Ir1 N4 95.2(3) . . y
N2 Ir1 N1 163.7(3) . . y
N4 Ir1 N1 98.7(3) . . y
N2 Ir1 N3 83.8(3) . . y
N4 Ir1 N3 172.8(3) . . y
N1 Ir1 N3 83.4(3) . . y
N2 Ir1 C3 85.6(4) . . y
N4 Ir1 C3 90.8(4) . . y
N1 Ir1 C3 85.8(4) . . y
N3 Ir1 C3 96.2(4) . . y
N2 Ir1 N3 93.2(3) . 25 y
N4 Ir1 N3 93.2(3) . 25 y
N1 Ir1 N3 94.5(3) . 25 y
N3 Ir1 N3 79.7(3) . 25 y
C3 Ir1 N3 175.9(3) . 25 y
C16 N1 C12 118.9(8) . . y
C16 N1 Ir1 128.5(7) . . y
C12 N1 Ir1 112.6(6) . . y
C26 N2 C22 119.0(8) . . y
C26 N2 Ir1 128.5(6) . . y
C22 N2 Ir1 112.3(6) . . y
C11 N3 C21 113.1(7) . . y
C11 N3 Ir1 108.3(6) . . y
C21 N3 Ir1 107.0(6) . . y
C11 N3 Ir1 114.0(6) . 25 y
C21 N3 Ir1 113.0(6) . 25 y
Ir1 N3 Ir1 100.3(3) . 25 y
C1 N4 Ir1 173.1(7) . . y
N4 C1 C2 179.6(8) . . y
C4B C3 Ir1 122.2(15) . . y
C4A C3 Ir1 120.0(10) . . y
N3 C11 C12 111.4(7) . . y
N1 C12 C13 121.1(9) . . y
N1 C12 C11 116.2(8) . . y
C13 C12 C11 122.5(8) . . y
C14 C13 C12 118.6(10) . . y
C15 C14 C13 119.2(10) . . y
C14 C15 C16 120.3(9) . . y
N1 C16 C15 121.9(9) . . y
C22 C21 N3 111.9(7) . . y
N2 C22 C23 120.5(9) . . y
N2 C22 C21 116.9(9) . . y
C23 C22 C21 122.5(9) . . y
C24 C23 C22 120.0(9) . . y
C23 C24 C25 119.4(9) . . y
C26 C25 C24 119.1(10) . . y
N2 C26 C25 122.0(9) . . y
F1 P1 F2 180.0 . . ?
F1 P1 F4 90.7(3) . . y
F2 P1 F4 89.3(3) . . y
F1 P1 F4 90.7(3) . 21_556 y
F2 P1 F4 89.3(3) . 21_556 y
F4 P1 F4 178.6(7) . 21_556 y
F1 P1 F3 90.3(3) . . y
F2 P1 F3 89.7(3) . . y
F4 P1 F3 90.3(3) . . y
F4 P1 F3 89.7(3) 21_556 . y
F1 P1 F3 90.3(3) . 21_556 y
F2 P1 F3 89.7(3) . 21_556 y
F4 P1 F3 89.7(3) . 21_556 y
F4 P1 F3 90.3(3) 21_556 21_556 y
F3 P1 F3 179.5(6) . 21_556 y
F5 P2 F5 180.0 . 18_676 ?
F5 P2 F6 87.4(12) . 11_654 y
F5 P2 F6 92.6(12) 18_676 11_654 y
F5 P2 F6 92.6(12) . 28_646 y
F5 P2 F6 87.4(12) 18_676 28_646 y
F6 P2 F6 90.12(11) 11_654 28_646 y
F5 P2 F6 87.4(12) . . y
F5 P2 F6 92.6(12) 18_676 . y
F6 P2 F6 175(2) 11_654 . y
F6 P2 F6 90.11(11) 28_646 . y
F5 P2 F6 92.6(12) . 18_676 y
F5 P2 F6 87.4(12) 18_676 18_676 y
F6 P2 F6 90.12(11) 11_654 18_676 y
F6 P2 F6 175(2) 28_646 18_676 y
F6 P2 F6 90.12(11) . 18_676 y
F8 P3 F8 94.2(9) 32_645 22_776 y
F8 P3 F8 85.9(9) 32_645 11_654 y
F8 P3 F8 177.3(9) 22_776 11_654 y
F8 P3 F8 177.3(9) 32_645 . y
F8 P3 F8 85.9(9) 22_776 . y
F8 P3 F8 94.2(9) 11_654 . y
F8 P3 F7 88.6(5) 32_645 . y
F8 P3 F7 91.4(4) 22_776 . y
F8 P3 F7 91.4(4) 11_654 . y
F8 P3 F7 88.6(5) . . y
F8 P3 F7 91.4(5) 32_645 11_654 y
F8 P3 F7 88.6(4) 22_776 11_654 y
F8 P3 F7 88.6(4) 11_654 11_654 y
F8 P3 F7 91.4(5) . 11_654 y
F7 P3 F7 179.996(2) . 11_654 y

loop_
_geom_bond_atom_site_label_1
_geom_bond_atom_site_label_2
_geom_bond_distance
_geom_bond_site_symmetry_2
_geom_bond_publ_flag
Ir1 N2 2.011(8) . y
Ir1 N4 2.014(8) . y
Ir1 N1 2.034(8) . y
Ir1 N3 2.036(7) . y
Ir1 C3 2.113(10) . y
Ir1 N3 2.266(8) 25 y
N1 C16 1.329(12) . y
N1 C12 1.368(12) . y
N2 C26 1.370(12) . y
N2 C22 1.379(12) . y
N3 C11 1.479(11) . y
N3 C21 1.500(12) . y
N3 Ir1 2.266(8) 25 y
N4 C1 1.144(12) . y
C1 C2 1.459(15) . y
C3 C4B 1.45(3) . y
C3 C4A 1.48(2) . y
C11 C12 1.514(13) . y
C12 C13 1.394(14) . y
C13 C14 1.378(14) . y
C14 C15 1.367(14) . y
C15 C16 1.367(13) . y
C21 C22 1.471(14) . y
C22 C23 1.388(14) . y
C23 C24 1.388(14) . y
C24 C25 1.396(14) . y
C25 C26 1.377(14) . y
P1 F1 1.565(11) . y
P1 F2 1.582(10) . y
P1 F4 1.597(7) . y
P1 F4 1.597(7) 21_556 y
P1 F3 1.602(6) . y
P1 F3 1.602(6) 21_556 y
P2 F5 1.421(16) . y
P2 F5 1.421(16) 18_676 y
P2 F6 1.473(9) 11_654 y
P2 F6 1.473(9) 28_646 y
P2 F6 1.473(9) . y
P2 F6 1.473(9) 18_676 y
P3 F8 1.549(7) 32_645 y
P3 F8 1.549(7) 22_776 y
P3 F8 1.549(7) 11_654 y
P3 F8 1.549(7) . y
P3 F7 1.576(13) . y
P3 F7 1.576(13) 11_654 y
